data_7052220
loop_
_publ_author_name
'Aaker\"oy, Christer B.'
'Scott, Benjamin M. T.'
'Desper, John'

_publ_section_title
;
 How robust is the hydrogen-bonded amide &#x2018;ladder&#x2019; motif?
;
_journal_issue 12
_journal_name_full 'New Journal of Chemistry'
_journal_page_first 2044
_journal_paper_doi 10.1039/b715610c
_journal_volume 31
_journal_year 2007
_chemical_formula_moiety 'C11 H11 N3 O'
_chemical_formula_sum 'C11 H11 N3 O'
_chemical_formula_weight 201.23
_chemical_name_common 3-((1-pyrazolyl)methyl)benzamide
_chemical_name_systematic
;
3-[(1-pyrazolyl)methyl]benzamide
;
_space_group_IT_number 2
_symmetry_cell_setting triclinic
_symmetry_space_group_name_Hall '-P 1'
_symmetry_space_group_name_H-M 'P -1'
_atom_sites_solution_hydrogens geom
_atom_sites_solution_primary direct
_atom_sites_solution_secondary difmap
_audit_creation_method SHELXL-97
_cell_angle_alpha 77.6614(13)
_cell_angle_beta 74.4604(13)
_cell_angle_gamma 68.3976(12)
_cell_formula_units_Z 2
_cell_length_a 7.7873(5)
_cell_length_b 8.1130(6)
_cell_length_c 8.8400(6)
_cell_measurement_reflns_used 3132
_cell_measurement_temperature 100(2)
_cell_measurement_theta_max 30.00
_cell_measurement_theta_min 2.70
_cell_volume 496.14(6)
_computing_cell_refinement 'Bruker XSCANS'
_computing_data_collection 'Bruker XSCANS'
_computing_data_reduction 'Bruker SHELXTL'
_computing_molecular_graphics 'Bruker SHELXTL'
_computing_publication_material 'Bruker SHELXTL'
_computing_structure_refinement 'SHELXL-97 (Sheldrick, 1997)'
_computing_structure_solution 'SHELXS-97 (Sheldrick, 1990)'
_diffrn_ambient_temperature 100(2)
_diffrn_measured_fraction_theta_full 0.979
_diffrn_measured_fraction_theta_max 0.979
_diffrn_measurement_device_type 'CCD area detector'
_diffrn_measurement_method 'phi and omega scans'
_diffrn_radiation_monochromator graphite
_diffrn_radiation_source 'fine-focus sealed tube'
_diffrn_radiation_type MoK\a
_diffrn_radiation_wavelength 0.71073
_diffrn_reflns_av_R_equivalents 0.0165
_diffrn_reflns_av_sigmaI/netI 0.0254
_diffrn_reflns_limit_h_max 10
_diffrn_reflns_limit_h_min -10
_diffrn_reflns_limit_k_max 11
_diffrn_reflns_limit_k_min -10
_diffrn_reflns_limit_l_max 11
_diffrn_reflns_limit_l_min -12
_diffrn_reflns_number 5729
_diffrn_reflns_theta_full 30.00
_diffrn_reflns_theta_max 30.00
_diffrn_reflns_theta_min 2.41
_exptl_absorpt_coefficient_mu 0.091
_exptl_absorpt_correction_T_max 1.000
_exptl_absorpt_correction_T_min 0.798
_exptl_absorpt_correction_type multi-scan
_exptl_absorpt_process_details SADABS
_exptl_crystal_colour colorless
_exptl_crystal_density_diffrn 1.347
_exptl_crystal_density_method 'not measured'
_exptl_crystal_description block
_exptl_crystal_F_000 212
_exptl_crystal_size_max 0.25
_exptl_crystal_size_mid 0.22
_exptl_crystal_size_min 0.20
_refine_diff_density_max 0.476
_refine_diff_density_min -0.232
_refine_diff_density_rms 0.061
_refine_ls_extinction_method none
_refine_ls_goodness_of_fit_ref 1.081
_refine_ls_hydrogen_treatment mixed
_refine_ls_matrix_type full
_refine_ls_number_parameters 142
_refine_ls_number_reflns 2838
_refine_ls_number_restraints 0
_refine_ls_restrained_S_all 1.081
_refine_ls_R_factor_all 0.0489
_refine_ls_R_factor_gt 0.0449
_refine_ls_shift/su_max 0.000
_refine_ls_shift/su_mean 0.000
_refine_ls_structure_factor_coef Fsqd
_refine_ls_weighting_details 'calc w=1/[\s^2^(Fo^2^)+(0.0800P)^2^+0.1000P] where P=(Fo^2^+2Fc^2^)/3'
_refine_ls_weighting_scheme calc
_refine_ls_wR_factor_gt 0.1249
_refine_ls_wR_factor_ref 0.1292
_reflns_number_gt 2546
_reflns_number_total 2838
_reflns_threshold_expression >2sigma(I)
_cod_data_source_file b715610c.txt
_cod_data_source_block 10
_cod_depositor_comments
;
The following automatic conversions were performed:
'_symmetry_cell_setting' value 'Triclinic' changed to 'triclinic'
according to '/home/saulius/struct/CIF-dictionaries/cif_core.dic'
dictionary named 'cif_core.dic' version 2.4.1 from 2010-06-29.

Automatic conversion script
Id: cif_fix_enum 1527 2010-12-29 10:47:43Z saulius 
;
_cod_original_sg_symbol_H-M P-1
_cod_database_code 7052220

loop_
_symmetry_equiv_pos_as_xyz
'x, y, z'
'-x, -y, -z'

loop_
_atom_site_label
_atom_site_type_symbol
_atom_site_fract_x
_atom_site_fract_y
_atom_site_fract_z
_atom_site_U_iso_or_equiv
_atom_site_adp_type
_atom_site_occupancy
_atom_site_symmetry_multiplicity
_atom_site_calc_flag
_atom_site_refinement_flags
_atom_site_disorder_assembly
_atom_site_disorder_group
N11 N 0.63028(11) 0.79687(11) 0.07330(10) 0.01443(19) Uani 1 1 d . . .
N12 N 0.63016(12) 0.87465(11) 0.19455(10) 0.01618(19) Uani 1 1 d . . .
C13 C 0.80201(14) 0.88974(13) 0.16156(12) 0.0173(2) Uani 1 1 d . . .
H13 H 0.8447 0.9400 0.2261 0.021 Uiso 1 1 calc R . .
C14 C 0.91169(14) 0.82242(14) 0.02010(12) 0.0178(2) Uani 1 1 d . . .
H14 H 1.0374 0.8187 -0.0285 0.021 Uiso 1 1 calc R . .
C15 C 0.79642(14) 0.76294(13) -0.03264(12) 0.0167(2) Uani 1 1 d . . .
H15 H 0.8278 0.7084 -0.1258 0.020 Uiso 1 1 calc R . .
C16 C 0.27884(14) 0.56132(14) 0.25507(12) 0.0174(2) Uani 1 1 d . . .
H16 H 0.1717 0.6451 0.2176 0.021 Uiso 1 1 calc R . .
C21 C 0.59045(13) 0.31908(12) 0.37033(11) 0.01314(19) Uani 1 1 d . . .
C22 C 0.60941(13) 0.46527(13) 0.25869(11) 0.0141(2) Uani 1 1 d . . .
H22 H 0.7291 0.4818 0.2222 0.017 Uiso 1 1 calc R . .
C23 C 0.45373(13) 0.58698(13) 0.20064(11) 0.0144(2) Uani 1 1 d . . .
C24 C 0.41574(14) 0.29260(13) 0.42127(11) 0.0155(2) Uani 1 1 d . . .
H24 H 0.4030 0.1918 0.4952 0.019 Uiso 1 1 calc R . .
C25 C 0.25996(14) 0.41410(14) 0.36365(12) 0.0175(2) Uani 1 1 d . . .
H25 H 0.1408 0.3964 0.3985 0.021 Uiso 1 1 calc R . .
C27 C 0.76343(13) 0.19173(12) 0.42796(11) 0.0141(2) Uani 1 1 d . . .
N27 N 0.73786(12) 0.07483(11) 0.55703(11) 0.01674(19) Uani 1 1 d . . .
H27A H 0.842(2) -0.006(2) 0.5875(17) 0.020 Uiso 1 1 d . . .
H27B H 0.629(2) 0.0879(19) 0.6184(17) 0.020 Uiso 1 1 d . . .
O27 O 0.92206(10) 0.19376(10) 0.35393(9) 0.01995(19) Uani 1 1 d . . .
C28 C 0.46905(14) 0.74526(13) 0.07695(12) 0.0170(2) Uani 1 1 d . . .
H28A H 0.4795 0.7149 -0.0286 0.020 Uiso 1 1 calc R . .
H28B H 0.3521 0.8483 0.0990 0.020 Uiso 1 1 calc R . .

loop_
_atom_site_aniso_label
_atom_site_aniso_U_11
_atom_site_aniso_U_22
_atom_site_aniso_U_33
_atom_site_aniso_U_23
_atom_site_aniso_U_13
_atom_site_aniso_U_12
N11 0.0158(4) 0.0132(4) 0.0141(4) 0.0009(3) -0.0042(3) -0.0052(3)
N12 0.0177(4) 0.0157(4) 0.0147(4) -0.0011(3) -0.0032(3) -0.0056(3)
C13 0.0187(4) 0.0176(5) 0.0168(5) 0.0000(4) -0.0054(4) -0.0073(4)
C14 0.0165(4) 0.0187(5) 0.0170(5) 0.0004(4) -0.0028(3) -0.0066(3)
C15 0.0184(4) 0.0159(4) 0.0140(4) -0.0002(3) -0.0022(3) -0.0054(3)
C16 0.0141(4) 0.0183(5) 0.0193(5) -0.0003(4) -0.0059(3) -0.0043(3)
C21 0.0130(4) 0.0124(4) 0.0131(4) -0.0017(3) -0.0028(3) -0.0030(3)
C22 0.0131(4) 0.0139(4) 0.0153(4) -0.0008(3) -0.0030(3) -0.0048(3)
C23 0.0158(4) 0.0131(4) 0.0151(4) 0.0001(3) -0.0051(3) -0.0053(3)
C24 0.0163(4) 0.0160(4) 0.0146(4) -0.0003(3) -0.0029(3) -0.0067(3)
C25 0.0139(4) 0.0214(5) 0.0179(5) -0.0010(4) -0.0033(3) -0.0077(4)
C27 0.0145(4) 0.0121(4) 0.0141(4) -0.0011(3) -0.0028(3) -0.0031(3)
N27 0.0134(4) 0.0153(4) 0.0166(4) 0.0030(3) -0.0019(3) -0.0028(3)
O27 0.0132(3) 0.0208(4) 0.0195(4) 0.0047(3) -0.0016(3) -0.0036(3)
C28 0.0165(4) 0.0156(4) 0.0199(5) 0.0035(4) -0.0083(3) -0.0066(3)

loop_
_atom_type_symbol
_atom_type_description
_atom_type_scat_dispersion_real
_atom_type_scat_dispersion_imag
_atom_type_scat_source
C C 0.0033 0.0016 'International Tables Vol C Tables 4.2.6.8 and 6.1.1.4'
H H 0.0000 0.0000 'International Tables Vol C Tables 4.2.6.8 and 6.1.1.4'
N N 0.0061 0.0033 'International Tables Vol C Tables 4.2.6.8 and 6.1.1.4'
O O 0.0106 0.0060 'International Tables Vol C Tables 4.2.6.8 and 6.1.1.4'

loop_
_geom_angle_atom_site_label_1
_geom_angle_atom_site_label_2
_geom_angle_atom_site_label_3
_geom_angle
_geom_angle_site_symmetry_1
_geom_angle_site_symmetry_3
_geom_angle_publ_flag
C15 N11 N12 112.34(8) . . ?
C15 N11 C28 127.80(9) . . ?
N12 N11 C28 119.59(8) . . ?
C13 N12 N11 104.30(8) . . ?
N12 C13 C14 111.80(9) . . ?
N12 C13 H13 124.1 . . ?
C14 C13 H13 124.1 . . ?
C15 C14 C13 104.58(9) . . ?
C15 C14 H14 127.7 . . ?
C13 C14 H14 127.7 . . ?
N11 C15 C14 106.98(9) . . ?
N11 C15 H15 126.5 . . ?
C14 C15 H15 126.5 . . ?
C25 C16 C23 120.58(9) . . ?
C25 C16 H16 119.7 . . ?
C23 C16 H16 119.7 . . ?
C24 C21 C22 119.81(9) . . ?
C24 C21 C27 122.17(9) . . ?
C22 C21 C27 118.00(8) . . ?
C23 C22 C21 120.36(9) . . ?
C23 C22 H22 119.8 . . ?
C21 C22 H22 119.8 . . ?
C22 C23 C16 119.31(9) . . ?
C22 C23 C28 122.04(9) . . ?
C16 C23 C28 118.64(8) . . ?
C25 C24 C21 119.93(9) . . ?
C25 C24 H24 120.0 . . ?
C21 C24 H24 120.0 . . ?
C16 C25 C24 119.98(9) . . ?
C16 C25 H25 120.0 . . ?
C24 C25 H25 120.0 . . ?
O27 C27 N27 122.52(9) . . ?
O27 C27 C21 120.02(8) . . ?
N27 C27 C21 117.42(8) . . ?
C27 N27 H27A 117.3(9) . . ?
C27 N27 H27B 121.7(10) . . ?
H27A N27 H27B 120.0(13) . . ?
N11 C28 C23 112.93(8) . . ?
N11 C28 H28A 109.0 . . ?
C23 C28 H28A 109.0 . . ?
N11 C28 H28B 109.0 . . ?
C23 C28 H28B 109.0 . . ?
H28A C28 H28B 107.8 . . ?

loop_
_geom_bond_atom_site_label_1
_geom_bond_atom_site_label_2
_geom_bond_distance
_geom_bond_site_symmetry_2
_geom_bond_publ_flag
N11 C15 1.3511(12) . ?
N11 N12 1.3547(12) . ?
N11 C28 1.4533(12) . ?
N12 C13 1.3368(13) . ?
C13 C14 1.4027(14) . ?
C13 H13 0.9500 . ?
C14 C15 1.3767(14) . ?
C14 H14 0.9500 . ?
C15 H15 0.9500 . ?
C16 C25 1.3904(14) . ?
C16 C23 1.3945(13) . ?
C16 H16 0.9500 . ?
C21 C24 1.3948(13) . ?
C21 C22 1.3975(13) . ?
C21 C27 1.5032(13) . ?
C22 C23 1.3941(13) . ?
C22 H22 0.9500 . ?
C23 C28 1.5171(13) . ?
C24 C25 1.3924(13) . ?
C24 H24 0.9500 . ?
C25 H25 0.9500 . ?
C27 O27 1.2376(11) . ?
C27 N27 1.3400(12) . ?
N27 H27A 0.901(15) . ?
N27 H27B 0.857(15) . ?
C28 H28A 0.9900 . ?
C28 H28B 0.9900 . ?

loop_
_geom_hbond_atom_site_label_D
_geom_hbond_atom_site_label_H
_geom_hbond_atom_site_label_A
_geom_hbond_distance_DH
_geom_hbond_distance_HA
_geom_hbond_distance_DA
_geom_hbond_angle_DHA
_geom_hbond_site_symmetry_A
N27 H27A O27 0.901(15) 2.018(15) 2.9182(11) 177.2(13) 2_756
N27 H27B N12 0.857(15) 2.208(15) 3.0580(12) 170.9(14) 2_666

loop_
_geom_torsion_atom_site_label_1
_geom_torsion_atom_site_label_2
_geom_torsion_atom_site_label_3
_geom_torsion_atom_site_label_4
_geom_torsion
_geom_torsion_site_symmetry_1
_geom_torsion_site_symmetry_2
_geom_torsion_site_symmetry_3
_geom_torsion_site_symmetry_4
_geom_torsion_publ_flag
C15 N11 N12 C13 0.27(11) . . . . ?
C28 N11 N12 C13 174.67(8) . . . . ?
N11 N12 C13 C14 0.08(11) . . . . ?
N12 C13 C14 C15 -0.38(12) . . . . ?
N12 N11 C15 C14 -0.52(11) . . . . ?
C28 N11 C15 C14 -174.35(9) . . . . ?
C13 C14 C15 N11 0.52(11) . . . . ?
C24 C21 C22 C23 1.46(14) . . . . ?
C27 C21 C22 C23 179.66(8) . . . . ?
C21 C22 C23 C16 -0.03(15) . . . . ?
C21 C22 C23 C28 -178.72(9) . . . . ?
C25 C16 C23 C22 -1.31(15) . . . . ?
C25 C16 C23 C28 177.42(9) . . . . ?
C22 C21 C24 C25 -1.54(15) . . . . ?
C27 C21 C24 C25 -179.67(9) . . . . ?
C23 C16 C25 C24 1.23(16) . . . . ?
C21 C24 C25 C16 0.21(15) . . . . ?
C24 C21 C27 O27 162.37(10) . . . . ?
C22 C21 C27 O27 -15.79(14) . . . . ?
C24 C21 C27 N27 -15.39(14) . . . . ?
C22 C21 C27 N27 166.45(9) . . . . ?
C15 N11 C28 C23 102.91(11) . . . . ?
N12 N11 C28 C23 -70.53(11) . . . . ?
C22 C23 C28 N11 -22.99(13) . . . . ?
C16 C23 C28 N11 158.31(9) . . . . ?

loop_
_cod_related_entry_id
_cod_related_entry_database
_cod_related_entry_code
1 ChemSpider 21119835
